data_4300692
loop_
_publ_author_name
'Victor Barba'

_journal_name_full 'Inorganic Chemistry'
_journal_paper_doi 10.1021/ic051850o
_journal_year 2006
_chemical_formula_sum 'C39 H30 B3 N3 O13'
_chemical_formula_weight 781.09
_chemical_melting_point_gt 643.15
_chemical_name_common boracalix[3]arene_1d
_space_group_IT_number 14
_symmetry_cell_setting monoclinic
_symmetry_space_group_name_Hall '-P 2yn'
_symmetry_space_group_name_H-M 'P 1 21/n 1'
_cell_angle_alpha 90.00
_cell_angle_beta 95.361(4)
_cell_angle_gamma 90.00
_cell_formula_units_Z 4
_cell_length_a 17.408(3)
_cell_length_b 12.442(2)
_cell_length_c 18.370(3)
_cell_measurement_temperature 100(2)
_cell_volume 3961.3(12)
_diffrn_ambient_temperature 100(2)
_exptl_crystal_density_diffrn 1.310
_cod_depositor_comments
;
The following automatic conversions were performed:
'_symmetry_cell_setting' value 'Monoclinic' changed to 'monoclinic'
according to '/home/saulius/struct/CIF-dictionaries/cif_core.dic'
dictionary named 'cif_core.dic' version 2.4.1 from 2010-06-29.

Automatic conversion script
Id: cif_fix_enum 1527 2010-12-29 10:47:43Z saulius 

The following automatic conversions were performed:

'_cell_measurement_temperature' value '100(2)k' was changed to
'100(2)' - the value should be numeric and without a unit
designator.

'_diffrn_ambient_temperature' value '100(2)_K' was
changed to '100(2)' - the value should be numeric and without a unit
designator.

'_chemical_melting_point' tag was changed to
'_chemical_melting_point_gt' since the value was specified 'more
than' ('>') a certain temperature. The value '>_370C' was changed to
'643.15' - it was converted from degrees Celsius(C) to Kelvins(K).

Automatic conversion script
Id: cif_fix_values 1646 2011-03-28 12:23:43Z adriana 
;
_cod_original_sg_symbol_H-M 'P 21/n'
_cod_database_code 4300692

loop_
_symmetry_equiv_pos_as_xyz
'x, y, z'
'-x+1/2, y+1/2, -z+1/2'
'-x, -y, -z'
'x-1/2, -y-1/2, z-1/2'

loop_
_atom_site_label
_atom_site_type_symbol
_atom_site_fract_x
_atom_site_fract_y
_atom_site_fract_z
_atom_site_U_iso_or_equiv
_atom_site_adp_type
_atom_site_occupancy
_atom_site_symmetry_multiplicity
_atom_site_calc_flag
_atom_site_refinement_flags
_atom_site_disorder_assembly
_atom_site_disorder_group
O1 O -0.0764(3) 0.8854(5) 0.0521(3) 0.0232(17) Uani 1 1 d . . .
H1 H -0.0522 0.9196 0.0237 0.035 Uiso 1 1 calc R . .
O5 O 0.0633(4) 1.0506(7) 0.2689(4) 0.046(2) Uani 1 1 d . . .
O2 O -0.1248(5) 0.7223(7) 0.0037(4) 0.057(2) Uani 1 1 d . . .
O3 O 0.3015(4) 0.8490(6) -0.0896(4) 0.045(2) Uani 1 1 d . . .
H3 H 0.3374 0.8806 -0.1062 0.068 Uiso 1 1 calc R . .
O6 O 0.1890(4) 0.9914(5) 0.3163(4) 0.042(2) Uani 1 1 d . . .
H6 H 0.2158 1.0451 0.3134 0.062 Uiso 1 1 calc R . .
O4 O 0.2700(4) 1.0345(7) -0.0806(5) 0.055(2) Uani 1 1 d . . .
N3 N 0.1682(5) 1.0404(9) 0.1860(4) 0.034(2) Uani 1 1 d . . .
N1 N -0.0547(6) 0.7266(8) 0.1257(5) 0.041(2) Uani 1 1 d . . .
O8 O 0.3384(5) 1.2038(7) -0.1360(5) 0.078(3) Uani 1 1 d . . .
H8 H 0.3753 1.1632 -0.1373 0.117 Uiso 1 1 calc R . .
C1 C -0.1750(7) 0.6332(10) 0.1029(8) 0.039(3) Uani 1 1 d . . .
O9 O -0.0507(5) 1.1560(7) 0.3242(6) 0.073(3) Uani 1 1 d . . .
H9 H -0.0778 1.1994 0.3435 0.110 Uiso 1 1 calc R . .
N2 N 0.1681(5) 0.8944(9) -0.0875(6) 0.043(3) Uani 1 1 d . . .
C21 C 0.2222(7) 0.9814(9) 0.1457(7) 0.037(3) Uani 1 1 d . . .
C22 C 0.2148(6) 0.9785(9) 0.0704(7) 0.039(3) Uani 1 1 d . . .
H22 H 0.1751 1.0174 0.0453 0.047 Uiso 1 1 calc R . .
C23 C 0.2641(7) 0.9198(10) 0.0302(7) 0.042(3) Uani 1 1 d . . .
C34 C 0.1076(7) 0.8661(9) 0.2373(6) 0.040(3) Uani 1 1 d . . .
C35 C 0.0434(7) 0.8440(10) 0.1892(6) 0.041(3) Uani 1 1 d . . .
H35 H 0.0188 0.9017 0.1647 0.049 Uiso 1 1 calc R . .
C2 C -0.1802(8) 0.6617(9) 0.0305(8) 0.043(3) Uani 1 1 d . . .
C8 C 0.0595(8) 0.8314(9) -0.0256(6) 0.039(3) Uani 1 1 d . . .
H8A H 0.0398 0.9009 -0.0290 0.047 Uiso 1 1 calc R . .
C36 C 0.0137(7) 0.7442(11) 0.1754(6) 0.041(3) Uani 1 1 d . . .
C20 C 0.1350(7) 0.9440(11) -0.1438(8) 0.049(3) Uani 1 1 d . . .
H20 H 0.0855 0.9233 -0.1618 0.059 Uiso 1 1 calc R . .
C14 C 0.2744(8) 1.1584(13) -0.1738(9) 0.057(3) Uani 1 1 d . . .
C15 C 0.2390(8) 1.0718(11) -0.1452(8) 0.045(3) Uani 1 1 d . . .
C7 C -0.1098(9) 0.6645(10) 0.1482(6) 0.049(3) Uani 1 1 d . . .
H7 H -0.1048 0.6405 0.1963 0.059 Uiso 1 1 calc R . .
C33 C 0.1478(7) 1.1351(12) 0.1623(6) 0.040(3) Uani 1 1 d . . .
H33 H 0.1724 1.1643 0.1241 0.048 Uiso 1 1 calc R . .
O7 O -0.2389(6) 0.6507(9) -0.0893(5) 0.097(3) Uani 1 1 d . . .
H7A H -0.2690 0.6116 -0.1140 0.145 Uiso 1 1 calc R . .
C27 C 0.0477(8) 1.1496(11) 0.2458(7) 0.041(3) Uani 1 1 d . . .
C3 C -0.2402(9) 0.6253(11) -0.0166(7) 0.056(4) Uani 1 1 d . . .
C4 C -0.2927(8) 0.5355(10) 0.0818(9) 0.065(4) Uani 1 1 d . . .
H4 H -0.3317 0.4942 0.0991 0.078 Uiso 1 1 calc R . .
C28 C 0.0682(9) 1.2981(12) 0.1659(6) 0.057(4) Uani 1 1 d . . .
H28 H 0.0954 1.3299 0.1303 0.069 Uiso 1 1 calc R . .
B1 B -0.0599(8) 0.7763(13) 0.0462(7) 0.047(4) Uani 1 1 d . . .
C9 C 0.1270(8) 0.8103(12) -0.0546(6) 0.039(3) Uani 1 1 d . . .
B3 B 0.1325(8) 0.9867(11) 0.2543(7) 0.039(4) Uani 1 1 d . . .
C16 C 0.1724(8) 1.0311(10) -0.1803(7) 0.044(3) Uani 1 1 d . . .
C10 C 0.0188(6) 0.7539(11) 0.0089(6) 0.042(3) Uani 1 1 d . . .
C17 C 0.1423(7) 1.0773(13) -0.2457(8) 0.063(4) Uani 1 1 d . . .
H17 H 0.0968 1.0507 -0.2695 0.075 Uiso 1 1 calc R . .
C24 C 0.2804(8) 0.9248(10) 0.1843(7) 0.050(3) Uani 1 1 d . . .
H24 H 0.2858 0.9247 0.2351 0.060 Uiso 1 1 calc R . .
B2 B 0.2539(8) 0.9251(13) -0.0562(8) 0.048(4) Uani 1 1 d . . .
C29 C 0.0899(8) 1.1958(11) 0.1919(7) 0.038(3) Uani 1 1 d . . .
C11 C 0.0511(8) 0.6508(11) 0.0120(6) 0.052(3) Uani 1 1 d . . .
H11 H 0.0260 0.5958 0.0346 0.063 Uiso 1 1 calc R . .
C5 C -0.2316(9) 0.5693(10) 0.1278(6) 0.052(3) Uani 1 1 d . . .
H5 H -0.2280 0.5489 0.1768 0.063 Uiso 1 1 calc R . .
C12 C 0.1586(7) 0.7102(13) -0.0502(7) 0.058(4) Uani 1 1 d . . .
H12 H 0.2056 0.6969 -0.0687 0.069 Uiso 1 1 calc R . .
C18 C 0.1795(9) 1.1629(12) -0.2757(7) 0.061(4) Uani 1 1 d . . .
H18 H 0.1605 1.1926 -0.3202 0.073 Uiso 1 1 calc R . .
C30 C -0.0131(8) 1.2055(13) 0.2744(7) 0.047(3) Uani 1 1 d . . .
C25 C 0.3313(7) 0.8674(10) 0.1439(10) 0.067(4) Uani 1 1 d . . .
H25 H 0.3723 0.8303 0.1684 0.081 Uiso 1 1 calc R . .
C6 C -0.2956(7) 0.5636(11) 0.0093(9) 0.061(4) Uani 1 1 d . . .
H6A H -0.3365 0.5397 -0.0228 0.073 Uiso 1 1 calc R . .
C26 C 0.3215(8) 0.8650(10) 0.0691(8) 0.058(4) Uani 1 1 d . . .
H26 H 0.3554 0.8244 0.0441 0.070 Uiso 1 1 calc R . .
C13 C 0.1202(9) 0.6286(11) -0.0181(7) 0.061(4) Uani 1 1 d . . .
H13 H 0.1401 0.5592 -0.0165 0.073 Uiso 1 1 calc R . .
C31 C 0.0086(9) 1.3519(11) 0.1910(9) 0.066(4) Uani 1 1 d . . .
H31 H -0.0058 1.4191 0.1721 0.079 Uiso 1 1 calc R . .
C19 C 0.2443(10) 1.2020(11) -0.2385(9) 0.065(4) Uani 1 1 d . . .
H19 H 0.2692 1.2603 -0.2577 0.078 Uiso 1 1 calc R . .
C37 C 0.1437(8) 0.7777(13) 0.2694(8) 0.087(5) Uani 1 1 d . . .
H37 H 0.1883 0.7877 0.3007 0.104 Uiso 1 1 calc R . .
C32 C -0.0309(7) 1.3055(13) 0.2457(9) 0.060(4) Uani 1 1 d . . .
H32 H -0.0711 1.3437 0.2634 0.073 Uiso 1 1 calc R . .
C38 C 0.0501(9) 0.6588(11) 0.2098(9) 0.087(5) Uani 1 1 d . . .
H38 H 0.0306 0.5898 0.2014 0.105 Uiso 1 1 calc R . .
C39 C 0.1161(11) 0.6740(12) 0.2570(10) 0.120(7) Uani 1 1 d . . .
H39 H 0.1414 0.6157 0.2801 0.144 Uiso 1 1 calc R . .
O10 O 0.4023(12) 0.1433(16) 1.0016(11) 0.283(12) Uani 1 1 d . . .
O11 O 0.5055(10) 0.5177(19) 0.9258(10) 0.258(10) Uani 1 1 d . . .
O12 O 0.9183(12) 0.5759(19) 0.3294(13) 0.282(11) Uani 1 1 d . . .
O13 O 0.0156(18) 0.768(2) 0.3950(15) 0.348(15) Uani 1 1 d . . .

loop_
_atom_site_aniso_label
_atom_site_aniso_U_11
_atom_site_aniso_U_22
_atom_site_aniso_U_33
_atom_site_aniso_U_23
_atom_site_aniso_U_13
_atom_site_aniso_U_12
O1 0.027(4) 0.019(5) 0.024(4) 0.008(3) 0.003(3) -0.002(3)
O5 0.051(6) 0.038(6) 0.051(5) -0.004(5) 0.011(4) 0.004(5)
O2 0.060(6) 0.077(6) 0.031(5) 0.008(5) -0.003(5) -0.027(5)
O3 0.029(5) 0.054(5) 0.055(5) -0.021(4) 0.016(4) -0.007(4)
O6 0.052(5) 0.024(4) 0.045(5) -0.011(4) -0.016(4) -0.015(4)
O4 0.049(5) 0.062(7) 0.054(7) 0.001(5) 0.006(5) -0.023(5)
N3 0.040(6) 0.029(7) 0.032(7) -0.002(6) -0.009(5) 0.002(6)
N1 0.045(7) 0.042(6) 0.031(7) 0.000(5) -0.010(6) -0.005(6)
O8 0.069(7) 0.081(7) 0.085(7) 0.012(6) 0.016(6) -0.018(6)
C1 0.035(9) 0.050(8) 0.032(11) -0.009(8) 0.001(8) -0.018(8)
O9 0.068(6) 0.066(6) 0.092(7) -0.009(6) 0.042(6) 0.002(5)
N2 0.048(8) 0.044(7) 0.038(7) 0.002(6) 0.007(6) -0.001(6)
C21 0.032(8) 0.034(7) 0.042(10) 0.004(7) -0.010(8) 0.007(7)
C22 0.043(8) 0.038(8) 0.032(9) 0.010(6) -0.017(7) -0.003(7)
C23 0.030(7) 0.047(8) 0.049(10) -0.005(8) 0.005(8) 0.015(7)
C34 0.031(7) 0.042(10) 0.043(7) -0.004(7) -0.019(7) -0.001(7)
C35 0.051(9) 0.036(10) 0.036(8) 0.007(6) 0.010(8) 0.008(7)
C2 0.049(10) 0.040(8) 0.038(12) 0.015(8) 0.003(9) -0.014(8)
C8 0.045(9) 0.036(8) 0.036(7) -0.001(7) 0.000(7) -0.010(8)
C36 0.057(9) 0.021(9) 0.041(8) 0.003(7) -0.008(7) -0.007(8)
C20 0.047(9) 0.049(9) 0.053(10) -0.020(8) 0.017(9) -0.014(8)
C14 0.055(10) 0.069(11) 0.047(11) 0.011(9) 0.005(9) -0.012(9)
C15 0.058(11) 0.048(10) 0.031(10) 0.007(9) 0.011(10) 0.001(9)
C7 0.074(11) 0.038(8) 0.037(9) -0.002(7) 0.013(10) -0.008(8)
C33 0.052(9) 0.041(10) 0.026(7) -0.003(8) -0.002(7) -0.005(8)
O7 0.097(8) 0.128(9) 0.057(8) 0.023(6) -0.032(6) -0.070(6)
C27 0.051(9) 0.028(10) 0.042(9) -0.006(8) -0.013(8) -0.008(9)
C3 0.068(10) 0.071(9) 0.025(10) 0.013(8) -0.012(10) -0.028(9)
C4 0.056(10) 0.079(10) 0.062(11) 0.016(9) 0.008(9) -0.031(8)
C28 0.079(11) 0.051(11) 0.042(8) -0.012(8) 0.003(8) 0.006(9)
B1 0.041(10) 0.061(12) 0.037(10) -0.005(8) -0.006(8) -0.016(9)
C9 0.040(9) 0.043(11) 0.034(7) -0.003(7) 0.006(7) -0.003(9)
B3 0.040(9) 0.045(10) 0.030(9) 0.000(7) 0.001(8) -0.001(9)
C16 0.039(9) 0.056(9) 0.036(10) -0.009(9) -0.004(8) -0.001(8)
C10 0.044(8) 0.025(8) 0.054(8) -0.005(7) -0.004(7) -0.004(8)
C17 0.056(9) 0.085(12) 0.047(10) -0.016(9) 0.000(9) 0.008(10)
C24 0.057(9) 0.048(8) 0.044(8) 0.007(7) -0.004(9) 0.012(7)
B2 0.034(10) 0.068(13) 0.044(11) -0.009(9) 0.015(8) -0.012(9)
C29 0.054(9) 0.027(10) 0.032(8) 0.000(8) -0.010(8) 0.000(9)
C11 0.061(10) 0.039(10) 0.058(9) -0.005(7) 0.006(8) -0.016(8)
C5 0.062(10) 0.060(9) 0.035(8) 0.005(7) 0.007(9) -0.021(8)
C12 0.054(9) 0.050(10) 0.073(10) -0.009(8) 0.019(7) -0.005(10)
C18 0.078(11) 0.058(10) 0.051(9) 0.007(8) 0.024(10) -0.020(8)
C30 0.043(9) 0.046(11) 0.052(9) -0.014(9) 0.008(8) 0.006(8)
C25 0.039(9) 0.067(10) 0.093(15) 0.008(9) -0.010(9) 0.030(8)
C6 0.042(9) 0.072(10) 0.068(13) 0.009(8) -0.001(8) -0.025(8)
C26 0.068(11) 0.072(10) 0.036(10) -0.005(8) 0.008(8) 0.017(9)
C13 0.070(10) 0.043(10) 0.071(9) -0.005(8) 0.014(8) 0.002(9)
C31 0.075(10) 0.051(9) 0.071(11) -0.001(9) 0.003(9) 0.019(10)
C19 0.077(11) 0.064(10) 0.061(11) 0.000(10) 0.036(9) -0.029(10)
C37 0.074(10) 0.056(11) 0.115(12) 0.007(10) -0.069(9) 0.006(10)
C32 0.059(9) 0.049(11) 0.072(11) -0.016(8) 0.002(9) 0.022(9)
C38 0.102(12) 0.035(10) 0.111(12) 0.002(9) -0.063(11) -0.015(9)
C39 0.139(15) 0.032(12) 0.170(17) 0.003(10) -0.092(14) -0.002(10)
O10 0.30(2) 0.25(2) 0.26(2) 0.085(17) -0.157(19) -0.130(18)
O11 0.178(15) 0.38(3) 0.212(17) -0.108(18) 0.021(13) -0.102(17)
O12 0.25(2) 0.29(2) 0.32(3) 0.06(2) 0.13(2) 0.015(18)
O13 0.42(4) 0.31(3) 0.30(3) 0.03(2) -0.07(3) 0.08(3)

loop_
_geom_bond_atom_site_label_1
_geom_bond_atom_site_label_2
_geom_bond_distance
_geom_bond_site_symmetry_2
_geom_bond_publ_flag
O1 B1 1.394(16) . ?
O5 C27 1.324(13) . ?
O5 B3 1.489(14) . ?
O2 C2 1.353(12) . ?
O2 B1 1.474(15) . ?
O3 B2 1.434(15) . ?
O6 B3 1.434(14) . ?
O4 C15 1.340(13) . ?
O4 B2 1.469(16) . ?
N3 C33 1.295(13) . ?
N3 C21 1.450(13) . ?
N3 B3 1.598(15) . ?
N1 C7 1.328(13) . ?
N1 C36 1.447(13) . ?
N1 B1 1.580(16) . ?
O8 C14 1.377(14) . ?
C1 C2 1.372(14) . ?
C1 C5 1.377(15) . ?
C1 C7 1.398(15) . ?
O9 C30 1.326(14) . ?
N2 C20 1.293(14) . ?
N2 C9 1.432(14) . ?
N2 B2 1.595(16) . ?
C21 C24 1.374(14) . ?
C21 C22 1.378(14) . ?
C22 C23 1.390(14) . ?
C23 C26 1.357(15) . ?
C23 B2 1.581(18) . ?
C34 C37 1.372(15) . ?
C34 C35 1.386(14) . ?
C34 B3 1.585(17) . ?
C35 C36 1.360(14) . ?
C2 C3 1.369(15) . ?
C8 C9 1.362(14) . ?
C8 C10 1.384(14) . ?
C36 C38 1.362(16) . ?
C20 C16 1.459(16) . ?
C14 C19 1.366(17) . ?
C14 C15 1.370(16) . ?
C15 C16 1.370(15) . ?
C33 C29 1.408(15) . ?
O7 C3 1.375(13) . ?
C27 C30 1.408(15) . ?
C27 C29 1.409(15) . ?
C3 C6 1.353(15) . ?
C4 C5 1.363(15) . ?
C4 C6 1.373(16) . ?
C28 C31 1.351(16) . ?
C28 C29 1.399(16) . ?
B1 C10 1.612(18) . ?
C9 C12 1.362(15) . ?
C16 C17 1.389(16) . ?
C10 C11 1.400(15) . ?
C17 C18 1.388(16) . ?
C24 C25 1.403(16) . ?
C11 C13 1.397(15) . ?
C12 C13 1.377(16) . ?
C18 C19 1.353(17) . ?
C30 C32 1.376(17) . ?
C25 C26 1.370(16) . ?
C31 C32 1.394(17) . ?
C37 C39 1.388(17) . ?
C38 C39 1.386(18) . ?
